data_4001810
loop_
_publ_author_name
'Morris, Collin D.'
'Li, Hao'
'Jin, Hosub'
'Malliakas, Christos D.'
'Peters, John A.'
'Trikalitis, Pantelis N.'
'Freeman, Arthur J.'
'Wessels, Bruce W.'
'Kanatzidis, Mercouri G.'

_publ_section_title
;
 Cs2MIIMIV3Q8(Q = S, Se, Te): An Extensive Family of Layered
 Semiconductors with Diverse Band Gaps
;
_journal_issue 16
_journal_name_full 'Chemistry of Materials'
_journal_page_first 3344
_journal_paper_doi 10.1021/cm401817r
_journal_volume 25
_journal_year 2013
_chemical_formula_moiety 'Cd Ge3 Se8, 2(Cs)'
_chemical_formula_sum 'Cd Cs2 Ge3 Se8'
_chemical_formula_weight 1227.67
_chemical_name_systematic
; 
 ? 
;
_space_group_IT_number 19
_symmetry_cell_setting orthorhombic
_symmetry_space_group_name_Hall 'P 2ac 2ab'
_symmetry_space_group_name_H-M 'P 21 21 21'
_atom_sites_solution_primary direct
_atom_sites_solution_secondary difmap
_audit_creation_method SHELXL-97
_cell_angle_alpha 90.00
_cell_angle_beta 90.00
_cell_angle_gamma 90.00
_cell_formula_units_Z 4
_cell_length_a 7.7048(3)
_cell_length_b 12.6822(6)
_cell_length_c 17.8208(7)
_cell_measurement_reflns_used 14125
_cell_measurement_temperature 293(2)
_cell_measurement_theta_max 32.11
_cell_measurement_theta_min 2.79
_cell_volume 1741.34(13)
_computing_cell_refinement 'STOE X-AREA'
_computing_data_collection 'STOE X-AREA'
_computing_data_reduction 'STOE X-RED'
_computing_structure_refinement 'SHELXL-97 (Sheldrick, 2008)'
_computing_structure_solution 'SHELXS-97 (Sheldrick, 2008)'
_diffrn_ambient_temperature 293(2)
_diffrn_detector_area_resol_mean 6.67
_diffrn_measured_fraction_theta_full 0.999
_diffrn_measured_fraction_theta_max 0.999
_diffrn_measurement_device_type 'STOE IPDS 2'
_diffrn_measurement_method w-scans
_diffrn_radiation_monochromator graphite
_diffrn_radiation_source 'fine-focus sealed tube'
_diffrn_radiation_type MoK\a
_diffrn_radiation_wavelength 0.71073
_diffrn_reflns_av_R_equivalents 0.1222
_diffrn_reflns_av_sigmaI/netI 0.0839
_diffrn_reflns_limit_h_max 10
_diffrn_reflns_limit_h_min -10
_diffrn_reflns_limit_k_max 16
_diffrn_reflns_limit_k_min -16
_diffrn_reflns_limit_l_max 22
_diffrn_reflns_limit_l_min -23
_diffrn_reflns_number 14623
_diffrn_reflns_theta_full 27.49
_diffrn_reflns_theta_max 27.49
_diffrn_reflns_theta_min 2.29
_exptl_absorpt_coefficient_mu 27.142
_exptl_absorpt_correction_T_max 0.6755
_exptl_absorpt_correction_T_min 0.0523
_exptl_absorpt_correction_type integration
_exptl_crystal_colour yellow
_exptl_crystal_density_diffrn 4.683
_exptl_crystal_density_method 'not measured'
_exptl_crystal_description plate
_exptl_crystal_F_000 2104
_exptl_crystal_size_max 0.2225
_exptl_crystal_size_mid 0.1248
_exptl_crystal_size_min 0.0134
_refine_diff_density_max 2.259
_refine_diff_density_min -1.408
_refine_diff_density_rms 0.354
_refine_ls_abs_structure_details 'Flack H D (1983), Acta Cryst. A39, 876-881'
_refine_ls_abs_structure_Flack 0.04(3)
_refine_ls_extinction_method none
_refine_ls_goodness_of_fit_ref 1.053
_refine_ls_matrix_type full
_refine_ls_number_parameters 127
_refine_ls_number_reflns 3998
_refine_ls_number_restraints 0
_refine_ls_restrained_S_all 1.053
_refine_ls_R_factor_all 0.0622
_refine_ls_R_factor_gt 0.0502
_refine_ls_shift/su_max 0.001
_refine_ls_shift/su_mean 0.000
_refine_ls_structure_factor_coef Fsqd
_refine_ls_weighting_details 'calc w=1/[\s^2^(Fo^2^)+(0.0468P)^2^+0.0000P] where P=(Fo^2^+2Fc^2^)/3'
_refine_ls_weighting_scheme calc
_refine_ls_wR_factor_gt 0.1045
_refine_ls_wR_factor_ref 0.1088
_reflns_number_gt 3392
_reflns_number_total 3998
_reflns_threshold_expression >2sigma(I)
_cod_data_source_file cm401817r_si_002.cif
_cod_data_source_block cs2cdge3se8
_cod_original_sg_symbol_H-M P2(1)2(1)2(1)
_cod_database_code 4001810

loop_
_symmetry_equiv_pos_as_xyz
'x, y, z'
'-x+1/2, -y, z+1/2'
'-x, y+1/2, -z+1/2'
'x+1/2, -y+1/2, -z'

loop_
_atom_site_label
_atom_site_type_symbol
_atom_site_fract_x
_atom_site_fract_y
_atom_site_fract_z
_atom_site_U_iso_or_equiv
_atom_site_adp_type
_atom_site_occupancy
_atom_site_symmetry_multiplicity
_atom_site_calc_flag
Ge1 Ge 0.52049(13) 0.97301(9) 0.15446(8) 0.0222(2) Uani 1 1 d
Ge2 Ge 0.73966(17) 0.93822(11) 0.48341(7) 0.0246(3) Uani 1 1 d
Ge3 Ge 0.73552(16) 0.94918(11) 0.82413(7) 0.0246(3) Uani 1 1 d
Se1 Se 0.49209(17) 0.87556(13) 0.77157(8) 0.0333(3) Uani 1 1 d
Se2 Se 0.99802(16) 0.41359(11) 0.73737(8) 0.0295(3) Uani 1 1 d
Se3 Se 0.26192(14) 0.63332(10) 0.84206(8) 0.0286(3) Uani 1 1 d
Se4 Se 0.77810(13) 0.63489(10) 0.84978(8) 0.0266(3) Uani 1 1 d
Se5 Se 0.98513(17) 0.62540(12) 0.46631(8) 0.0302(3) Uani 1 1 d
Se6 Se 1.00294(16) 0.40259(11) 0.94771(8) 0.0275(3) Uani 1 1 d
Se7 Se 0.76837(17) 0.88029(10) 0.94861(7) 0.0276(3) Uani 1 1 d
Se8 Se 0.78133(17) 0.86905(11) 0.36021(8) 0.0309(3) Uani 1 1 d
Cd Cd 0.47938(10) 0.99914(8) 0.65293(6) 0.0301(2) Uani 1 1 d
Cs1 Cs 0.25446(11) 0.87735(8) 0.94829(5) 0.0374(2) Uani 1 1 d
Cs2 Cs 0.76805(12) 0.68775(8) 0.65306(6) 0.0422(2) Uani 1 1 d

loop_
_atom_site_aniso_label
_atom_site_aniso_U_11
_atom_site_aniso_U_22
_atom_site_aniso_U_33
_atom_site_aniso_U_23
_atom_site_aniso_U_13
_atom_site_aniso_U_12
Ge1 0.0177(4) 0.0307(6) 0.0183(6) 0.0001(6) 0.0006(5) 0.0008(4)
Ge2 0.0230(5) 0.0330(7) 0.0178(6) 0.0016(5) -0.0009(5) -0.0012(6)
Ge3 0.0207(5) 0.0361(7) 0.0172(6) -0.0003(5) 0.0005(5) 0.0002(5)
Se1 0.0262(6) 0.0491(8) 0.0246(6) 0.0059(7) -0.0040(6) -0.0099(6)
Se2 0.0232(5) 0.0429(8) 0.0225(6) -0.0068(6) 0.0037(5) -0.0060(5)
Se3 0.0218(5) 0.0334(6) 0.0306(7) -0.0017(6) -0.0004(5) -0.0031(5)
Se4 0.0219(5) 0.0313(6) 0.0267(6) 0.0015(6) 0.0006(5) 0.0016(4)
Se5 0.0247(5) 0.0408(7) 0.0250(6) -0.0033(6) -0.0015(5) 0.0059(6)
Se6 0.0232(5) 0.0357(6) 0.0237(6) 0.0050(5) -0.0018(5) -0.0042(5)
Se7 0.0326(6) 0.0301(6) 0.0202(6) 0.0015(6) 0.0007(5) 0.0005(5)
Se8 0.0373(6) 0.0328(6) 0.0226(6) -0.0030(6) 0.0003(5) 0.0029(5)
Cd 0.0218(3) 0.0448(5) 0.0237(4) -0.0001(5) 0.0003(4) 0.0021(3)
Cs1 0.0378(4) 0.0463(5) 0.0281(4) -0.0014(4) 0.0009(4) 0.0013(4)
Cs2 0.0465(4) 0.0479(5) 0.0323(5) 0.0021(5) 0.0043(5) 0.0034(4)

loop_
_atom_type_symbol
_atom_type_description
_atom_type_scat_dispersion_real
_atom_type_scat_dispersion_imag
_atom_type_scat_source
Ge Ge 0.1547 1.8001 'International Tables Vol C Tables 4.2.6.8 and 6.1.1.4'
Se Se -0.0929 2.2259 'International Tables Vol C Tables 4.2.6.8 and 6.1.1.4'
Cd Cd -0.8075 1.2024 'International Tables Vol C Tables 4.2.6.8 and 6.1.1.4'
Cs Cs -0.3680 2.1192 'International Tables Vol C Tables 4.2.6.8 and 6.1.1.4'

loop_
_geom_angle_atom_site_label_1
_geom_angle_atom_site_label_2
_geom_angle_atom_site_label_3
_geom_angle
_geom_angle_site_symmetry_1
_geom_angle_site_symmetry_3
Se3 Ge1 Se4 107.87(6) 4_566 4_466
Se3 Ge1 Se2 112.73(7) 4_566 4_466
Se4 Ge1 Se2 108.70(7) 4_466 4_466
Se3 Ge1 Se6 116.70(7) 4_566 4_466
Se4 Ge1 Se6 108.45(7) 4_466 4_466
Se2 Ge1 Se6 102.08(6) 4_466 4_466
Se5 Ge2 Se6 116.31(7) 4_466 3_756
Se5 Ge2 Se7 114.67(7) 4_466 2_674
Se6 Ge2 Se7 109.85(7) 3_756 2_674
Se5 Ge2 Se8 110.12(7) 4_466 .
Se6 Ge2 Se8 107.05(7) 3_756 .
Se7 Ge2 Se8 96.84(6) 2_674 .
Se1 Ge3 Se2 116.21(7) . 3_756
Se1 Ge3 Se8 117.16(7) . 2_675
Se2 Ge3 Se8 110.73(7) 3_756 2_675
Se1 Ge3 Se7 108.40(7) . .
Se2 Ge3 Se7 105.48(7) 3_756 .
Se8 Ge3 Se7 96.20(6) 2_675 .
Ge3 Se1 Cd 96.66(6) . .
Ge3 Se1 Cs1 93.17(5) . .
Cd Se1 Cs1 132.19(6) . .
Ge3 Se1 Cs2 91.40(6) . .
Cd Se1 Cs2 87.02(5) . .
Cs1 Se1 Cs2 139.46(5) . .
Ge3 Se2 Ge1 101.18(6) 3_746 4_566
Ge3 Se2 Cs1 93.60(5) 3_746 3_646
Ge1 Se2 Cs1 142.31(6) 4_566 3_646
Ge3 Se2 Cs2 88.34(5) 3_746 3_746
Ge1 Se2 Cs2 90.26(5) 4_566 3_746
Cs1 Se2 Cs2 124.94(4) 3_646 3_746
Ge3 Se2 Cs2 92.44(5) 3_746 .
Ge1 Se2 Cs2 79.73(5) 4_566 .
Cs1 Se2 Cs2 65.05(3) 3_646 .
Cs2 Se2 Cs2 169.93(4) 3_746 .
Ge1 Se3 Cd 103.51(6) 4_466 3_646
Ge1 Se3 Cs1 118.26(6) 4_466 .
Cd Se3 Cs1 123.21(5) 3_646 .
Ge1 Se4 Cd 102.77(6) 4_566 3_646
Ge1 Se4 Cs2 95.53(6) 4_566 .
Cd Se4 Cs2 95.08(5) 3_646 .
Ge1 Se4 Cs1 92.74(6) 4_566 4_567
Cd Se4 Cs1 87.25(5) 3_646 4_567
Cs2 Se4 Cs1 170.68(4) . 4_567
Ge2 Se5 Cd 96.75(6) 4_566 4_566
Ge2 Se5 Cs2 96.13(5) 4_566 .
Cd Se5 Cs2 144.87(6) 4_566 .
Ge2 Se5 Cs2 87.06(5) 4_566 4_566
Cd Se5 Cs2 86.18(4) 4_566 4_566
Cs2 Se5 Cs2 127.04(4) . 4_566
Ge2 Se5 Cs1 88.22(6) 4_566 3_646
Cd Se5 Cs1 80.00(4) 4_566 3_646
Cs2 Se5 Cs1 67.89(3) . 3_646
Cs2 Se5 Cs1 164.77(5) 4_566 3_646
Ge2 Se6 Ge1 102.64(6) 3_746 4_566
Ge2 Se6 Cs2 89.59(5) 3_746 3_746
Ge1 Se6 Cs2 95.06(5) 4_566 3_746
Ge2 Se6 Cs1 91.63(5) 3_746 4_567
Ge1 Se6 Cs1 85.26(5) 4_566 4_567
Cs2 Se6 Cs1 178.64(4) 3_746 4_567
Ge2 Se7 Ge3 83.46(6) 2_675 .
Ge2 Se7 Cs1 92.06(5) 2_675 1_655
Ge3 Se7 Cs1 96.19(5) . 1_655
Ge2 Se7 Cs1 135.47(6) 2_675 4_567
Ge3 Se7 Cs1 140.15(6) . 4_567
Cs1 Se7 Cs1 91.18(3) 1_655 4_567
Ge2 Se7 Cs1 89.06(5) 2_675 .
Ge3 Se7 Cs1 84.06(5) . .
Cs1 Se7 Cs1 178.88(5) 1_655 .
Cs1 Se7 Cs1 87.93(3) 4_567 .
Ge2 Se8 Ge3 83.45(6) . 2_674
Ge2 Se8 Cs2 104.95(5) . 4_566
Ge3 Se8 Cs2 102.57(5) 2_674 4_566
Ge2 Se8 Cs2 89.29(5) . 4_466
Ge3 Se8 Cs2 95.92(5) 2_674 4_466
Cs2 Se8 Cs2 157.72(5) 4_566 4_466
Se3 Cd Se4 98.59(5) 3_656 3_656
Se3 Cd Se1 109.30(5) 3_656 .
Se4 Cd Se1 115.65(6) 3_656 .
Se3 Cd Se5 113.68(5) 3_656 4_466
Se4 Cd Se5 112.87(6) 3_656 4_466
Se1 Cd Se5 106.78(6) . 4_466
Se3 Cd Cs1 96.29(4) 3_656 2_574
Se4 Cd Cs1 55.73(4) 3_656 2_574
Se1 Cd Cs1 154.28(4) . 2_574
Se5 Cd Cs1 63.25(4) 4_466 2_574
Se3 Cd Cs2 101.09(3) 3_656 .
Se4 Cd Cs2 160.31(4) 3_656 .
Se1 Cd Cs2 57.51(4) . .
Se5 Cd Cs2 58.16(4) 4_466 .
Cs1 Cd Cs2 121.09(3) 2_574 .
Se3 Cd Cs2 87.26(4) 3_656 3_656
Se4 Cd Cs2 50.39(4) 3_656 3_656
Se1 Cd Cs2 73.89(4) . 3_656
Se5 Cd Cs2 156.49(4) 4_466 3_656
Cs1 Cd Cs2 105.65(3) 2_574 3_656
Cs2 Cd Cs2 130.83(3) . 3_656
Se4 Cs1 Se3 118.89(4) 4_467 .
Se4 Cs1 Se1 146.82(4) 4_467 .
Se3 Cs1 Se1 62.33(4) . .
Se4 Cs1 Se7 92.83(3) 4_467 1_455
Se3 Cs1 Se7 91.44(4) . 1_455
Se1 Cs1 Se7 120.26(4) . 1_455
Se4 Cs1 Se7 58.14(3) 4_467 4_467
Se3 Cs1 Se7 60.79(3) . 4_467
Se1 Cs1 Se7 113.81(4) . 4_467
Se7 Cs1 Se7 92.09(4) 1_455 4_467
Se4 Cs1 Se6 61.76(3) 4_467 4_467
Se3 Cs1 Se6 149.28(4) . 4_467
Se1 Cs1 Se6 99.81(4) . 4_467
Se7 Cs1 Se6 119.22(4) 1_455 4_467
Se7 Cs1 Se6 112.38(4) 4_467 4_467
Se4 Cs1 Se2 152.20(4) 4_467 3_656
Se3 Cs1 Se2 70.29(3) . 3_656
Se1 Cs1 Se2 60.90(3) . 3_656
Se7 Cs1 Se2 59.79(3) 1_455 3_656
Se7 Cs1 Se2 122.50(4) 4_467 3_656
Se6 Cs1 Se2 125.08(4) 4_467 3_656
Se4 Cs1 Se5 70.95(3) 4_467 3_656
Se3 Cs1 Se5 152.53(4) . 3_656
Se1 Cs1 Se5 124.93(4) . 3_656
Se7 Cs1 Se5 61.60(3) 1_455 3_656
Se7 Cs1 Se5 121.21(4) 4_467 3_656
Se6 Cs1 Se5 58.07(3) 4_467 3_656
Se2 Cs1 Se5 89.99(3) 3_656 3_656
Se4 Cs1 Se7 87.05(3) 4_467 .
Se3 Cs1 Se7 89.60(3) . .
Se1 Cs1 Se7 59.91(3) . .
Se7 Cs1 Se7 178.88(5) 1_455 .
Se7 Cs1 Se7 88.79(3) 4_467 .
Se6 Cs1 Se7 59.76(3) 4_467 .
Se2 Cs1 Se7 120.22(4) 3_656 .
Se5 Cs1 Se7 117.32(4) 3_656 .
Se4 Cs1 Cs2 117.19(3) 4_467 3_656
Se3 Cs1 Cs2 123.91(3) . 3_656
Se1 Cs1 Cs2 70.46(3) . 3_656
Se7 Cs1 Cs2 87.22(3) 1_455 3_656
Se7 Cs1 Cs2 175.25(3) 4_467 3_656
Se6 Cs1 Cs2 64.10(3) 4_467 3_656
Se2 Cs1 Cs2 61.00(3) 3_656 3_656
Se5 Cs1 Cs2 54.47(3) 3_656 3_656
Se7 Cs1 Cs2 91.84(3) . 3_656
Se4 Cs1 Cd 37.01(2) 4_467 2_575
Se3 Cs1 Cd 138.56(3) . 2_575
Se1 Cs1 Cd 158.95(4) . 2_575
Se7 Cs1 Cd 65.28(3) 1_455 2_575
Se7 Cs1 Cd 85.12(3) 4_467 2_575
Se6 Cs1 Cd 62.83(3) 4_467 2_575
Se2 Cs1 Cd 117.73(3) 3_656 2_575
Se5 Cs1 Cd 36.75(3) 3_656 2_575
Se7 Cs1 Cd 114.13(3) . 2_575
Cs2 Cs1 Cd 90.33(3) 3_656 2_575
Se4 Cs1 Cs1 70.55(3) 4_467 4_467
Se3 Cs1 Cs1 71.12(3) . 4_467
Se1 Cs1 Cs1 130.95(4) . 4_467
Se7 Cs1 Cs1 44.44(2) 1_455 4_467
Se7 Cs1 Cs1 47.65(3) 4_467 4_467
Se6 Cs1 Cs1 128.90(4) 4_467 4_467
Se2 Cs1 Cs1 90.24(3) 3_656 4_467
Se5 Cs1 Cs1 90.66(3) 3_656 4_467
Se7 Cs1 Cs1 136.44(4) . 4_467
Cs2 Cs1 Cs1 131.49(2) 3_656 4_467
Cd Cs1 Cs1 68.37(2) 2_575 4_467
Se4 Cs2 Se6 127.08(4) . 3_756
Se4 Cs2 Se5 144.07(4) . .
Se6 Cs2 Se5 61.35(4) 3_756 .
Se4 Cs2 Se8 92.67(3) . 4_466
Se6 Cs2 Se8 125.07(4) 3_756 4_466
Se5 Cs2 Se8 109.72(4) . 4_466
Se4 Cs2 Se1 65.62(3) . .
Se6 Cs2 Se1 94.26(4) 3_756 .
Se5 Cs2 Se1 148.80(4) . .
Se8 Cs2 Se1 66.85(3) 4_466 .
Se4 Cs2 Se5 131.98(4) . 4_466
Se6 Cs2 Se5 63.31(3) 3_756 4_466
Se5 Cs2 Se5 83.91(3) . 4_466
Se8 Cs2 Se5 61.83(3) 4_466 4_466
Se1 Cs2 Se5 66.94(3) . 4_466
Se4 Cs2 Se2 68.71(3) . 3_756
Se6 Cs2 Se2 58.94(3) 3_756 3_756
Se5 Cs2 Se2 112.73(4) . 3_756
Se8 Cs2 Se2 128.40(4) 4_466 3_756
Se1 Cs2 Se2 61.60(3) . 3_756
Se5 Cs2 Se2 94.93(4) 4_466 3_756
Se4 Cs2 Se8 90.16(3) . 4_566
Se6 Cs2 Se8 68.64(3) 3_756 4_566
Se5 Cs2 Se8 58.68(3) . 4_566
Se8 Cs2 Se8 157.72(5) 4_466 4_566
Se1 Cs2 Se8 133.57(4) . 4_566
Se5 Cs2 Se8 129.22(4) 4_466 4_566
Se2 Cs2 Se8 72.99(3) 3_756 4_566
Se4 Cs2 Se2 58.79(3) . .
Se6 Cs2 Se2 125.67(4) 3_756 .
Se5 Cs2 Se2 87.43(3) . .
Se8 Cs2 Se2 106.32(3) 4_466 .
Se1 Cs2 Se2 123.68(4) . .
Se5 Cs2 Se2 161.44(4) 4_466 .
Se2 Cs2 Se2 103.56(2) 3_756 .
Se8 Cs2 Se2 57.06(3) 4_566 .
Se4 Cs2 Cs1 103.86(3) . 3_646
Se6 Cs2 Cs1 118.97(3) 3_756 3_646
Se5 Cs2 Cs1 57.64(3) . 3_646
Se8 Cs2 Cs1 76.35(3) 4_466 3_646
Se1 Cs2 Cs1 140.60(4) . 3_646
Se5 Cs2 Cs1 107.78(3) 4_466 3_646
Se2 Cs2 Cs1 153.19(3) 3_756 3_646
Se8 Cs2 Cs1 81.51(3) 4_566 3_646
Se2 Cs2 Cs1 53.95(3) . 3_646
Se4 Cs2 Cd 100.07(3) . .
Se6 Cs2 Cd 66.00(3) 3_756 .
Se5 Cs2 Cd 113.33(3) . .
Se8 Cs2 Cd 71.52(3) 4_466 .
Se1 Cs2 Cd 35.47(3) . .
Se5 Cs2 Cd 35.66(3) 4_466 .
Se2 Cs2 Cd 65.66(3) 3_756 .
Se8 Cs2 Cd 129.63(3) 4_566 .
Se2 Cs2 Cd 158.84(4) . .
Cs1 Cs2 Cd 140.48(3) 3_646 .
Se4 Cs2 Cd 34.53(2) . 3_646
Se6 Cs2 Cd 159.98(4) 3_756 3_646
Se5 Cs2 Cd 136.75(4) . 3_646
Se8 Cs2 Cd 62.87(3) 4_466 3_646
Se1 Cs2 Cd 71.33(3) . 3_646
Se5 Cs2 Cd 119.85(3) 4_466 3_646
Se2 Cs2 Cd 101.31(3) 3_756 3_646
Se8 Cs2 Cd 110.91(3) 4_566 3_646
Se2 Cs2 Cd 58.33(2) . 3_646
Cs1 Cs2 Cd 79.92(2) 3_646 3_646
Cd Cs2 Cd 104.43(2) . 3_646

loop_
_geom_bond_atom_site_label_1
_geom_bond_atom_site_label_2
_geom_bond_distance
_geom_bond_site_symmetry_2
Ge1 Se3 2.2983(16) 4_566
Ge1 Se4 2.3164(15) 4_466
Ge1 Se2 2.4112(19) 4_466
Ge1 Se6 2.4129(19) 4_466
Ge2 Se5 2.3021(17) 4_466
Ge2 Se6 2.3758(17) 3_756
Ge2 Se7 2.3846(19) 2_674
Ge2 Se8 2.3860(19) .
Ge3 Se1 2.2949(18) .
Ge3 Se2 2.3706(17) 3_756
Ge3 Se8 2.397(2) 2_675
Ge3 Se7 2.3975(18) .
Se1 Cd 2.6335(18) .
Se1 Cs1 3.6430(17) .
Se1 Cs2 3.8280(18) .
Se2 Ge3 2.3706(17) 3_746
Se2 Ge1 2.4113(19) 4_566
Se2 Cs1 3.8656(16) 3_646
Se2 Cs2 3.9070(18) 3_746
Se2 Cs2 4.1816(18) .
Se3 Ge1 2.2984(16) 4_466
Se3 Cd 2.6223(14) 3_646
Se3 Cs1 3.6284(16) .
Se4 Ge1 2.3164(15) 4_566
Se4 Cd 2.6271(15) 3_646
Se4 Cs2 3.5701(18) .
Se4 Cs1 3.6063(17) 4_567
Se5 Ge2 2.3021(17) 4_566
Se5 Cd 2.6480(18) 4_566
Se5 Cs2 3.8078(17) .
Se5 Cs2 3.8590(18) 4_566
Se5 Cs1 3.9522(18) 3_646
Se6 Ge2 2.3758(18) 3_746
Se6 Ge1 2.4130(19) 4_566
Se6 Cs2 3.7097(17) 3_746
Se6 Cs1 3.8585(17) 4_567
Se7 Ge2 2.3845(19) 2_675
Se7 Cs1 3.7454(15) 1_655
Se7 Cs1 3.7501(15) 4_567
Se7 Cs1 3.9598(15) .
Se8 Ge3 2.397(2) 2_674
Se8 Cs2 3.8259(16) 4_566
Se8 Cs2 4.0268(16) 4_466
Cd Se3 2.6223(14) 3_656
Cd Se4 2.6271(15) 3_656
Cd Se5 2.6481(18) 4_466
Cd Cs1 4.3588(14) 2_574
Cd Cs2 4.5324(14) .
Cd Cs2 4.6162(14) 3_656
Cs1 Se4 3.6063(17) 4_467
Cs1 Se7 3.7454(16) 1_455
Cs1 Se7 3.7500(15) 4_467
Cs1 Se6 3.8586(17) 4_467
Cs1 Se2 3.8657(16) 3_656
Cs1 Se5 3.9522(18) 3_656
Cs1 Cs2 4.3347(15) 3_656
Cs1 Cd 4.3587(14) 2_575
Cs1 Cs1 5.3545(13) 4_467
Cs2 Se6 3.7097(17) 3_756
Cs2 Se8 3.8259(16) 4_466
Cs2 Se5 3.8591(18) 4_466
Cs2 Se2 3.9070(18) 3_756
Cs2 Se8 4.0268(16) 4_566
Cs2 Cs1 4.3347(15) 3_646
Cs2 Cd 4.6162(14) 3_646
